data_4087841
loop_
_publ_author_name
'Tahara, Atsushi'
'Miyamoto, Yasumitsu'
'Aoto, Ryuta'
'Shigeta, Keisuke'
'Une, Yuta'
'Sunada, Yusuke'
'Motoyama, Yukihiro'
'Nagashima, Hideo'

_publ_section_title
;
 Catalyst Design of Vaska-Type Iridium Complexes for Highly Efficient
 Synthesis of \p-Conjugated Enamines
;
_journal_issue 20
_journal_name_full Organometallics
_journal_page_first 4895
_journal_paper_doi 10.1021/acs.organomet.5b00636
_journal_volume 34
_journal_year 2015
_chemical_formula_moiety 'C41 Cl F30 Ir O8 P2'
_chemical_formula_sum 'C41 Cl F30 Ir O8 P2'
_chemical_formula_weight 1480.02
_space_group_crystal_system monoclinic
_space_group_IT_number 14
_space_group_name_Hall '-P 2ybc'
_space_group_name_H-M_alt 'P 1 21/c 1'
_atom_sites_solution_primary direct
_atom_sites_solution_secondary difmap
_cell_angle_alpha 90.0000
_cell_angle_beta 95.576(2)
_cell_angle_gamma 90.0000
_cell_formula_units_Z 4
_cell_length_a 22.449(3)
_cell_length_b 10.1132(10)
_cell_length_c 20.085(2)
_cell_measurement_reflns_used 14469
_cell_measurement_temperature 123
_cell_measurement_theta_max 30.79
_cell_measurement_theta_min 2.04
_cell_volume 4538.3(9)
_computing_cell_refinement CrystalClear
_computing_data_collection 'CrystalClear (Rigaku Inc., 2008)'
_computing_data_reduction CrystalClear
_computing_molecular_graphics 'CrystalStructure 4.1'
_computing_publication_material 'CrystalStructure 4.1 (Rigaku, 2014)'
_computing_structure_refinement 'SHELXL97 (Sheldrick, 2008)'
_computing_structure_solution 'Il Milione (Burla, et al., 2007)'
_diffrn_ambient_temperature 123
_diffrn_detector_area_resol_mean 14.222
_diffrn_measured_fraction_theta_full 0.990
_diffrn_measured_fraction_theta_max 0.990
_diffrn_measurement_device_type 'Rigaku Saturn724'
_diffrn_measurement_method \w
_diffrn_radiation_type 'Mo K\a'
_diffrn_radiation_wavelength 0.71075
_diffrn_reflns_av_R_equivalents 0.0857
_diffrn_reflns_Laue_measured_fraction_full 0.000
_diffrn_reflns_Laue_measured_fraction_max 0.000
_diffrn_reflns_limit_h_max 29
_diffrn_reflns_limit_h_min -27
_diffrn_reflns_limit_k_max 13
_diffrn_reflns_limit_k_min -13
_diffrn_reflns_limit_l_max 26
_diffrn_reflns_limit_l_min -26
_diffrn_reflns_number 30949
_diffrn_reflns_point_group_measured_fraction_full 0.000
_diffrn_reflns_point_group_measured_fraction_max 0.000
_diffrn_reflns_theta_full 27.470
_diffrn_reflns_theta_max 27.470
_diffrn_reflns_theta_min 3.067
_diffrn_standards_number 0
_exptl_absorpt_coefficient_mu 3.258
_exptl_absorpt_correction_T_max 0.910
_exptl_absorpt_correction_T_min 0.711
_exptl_absorpt_correction_type multi-scan
_exptl_absorpt_process_details 'REQAB (Rigaku, 1998)'
_exptl_crystal_colour colorless
_exptl_crystal_density_diffrn 2.166
_exptl_crystal_density_method 'not measured'
_exptl_crystal_description prism
_exptl_crystal_F_000 2816.00
_exptl_crystal_size_max 0.185
_exptl_crystal_size_mid 0.069
_exptl_crystal_size_min 0.029
_refine_diff_density_max 1.23
_refine_diff_density_min -1.56
_refine_ls_extinction_method none
_refine_ls_goodness_of_fit_ref 1.115
_refine_ls_number_parameters 723
_refine_ls_number_reflns 10265
_refine_ls_number_restraints 0
_refine_ls_R_factor_all 0.1048
_refine_ls_R_factor_gt 0.0777
_refine_ls_shift/su_max 0.001
_refine_ls_structure_factor_coef Fsqd
_refine_ls_weighting_details 'w = 1/[\s^2^(Fo^2^)+(0.0318P)^2^+27.6437P] where P=(Fo^2^+2Fc^2^)/3'
_refine_ls_weighting_scheme calc
_refine_ls_wR_factor_gt 0.1361
_refine_ls_wR_factor_ref 0.1479
_reflns_number_gt 7924
_reflns_number_total 10265
_reflns_threshold_expression F^2^>2.0\s(F^2^)
_cod_data_source_file om5b00636_si_002.cif
_cod_data_source_block nat2-042-Ir(P(OC6F5)3)2(CO
_cod_original_cell_volume 4538.4(8)
_cod_database_code 4087841

loop_
_symmetry_equiv_pos_site_id
_space_group_symop_operation_xyz
1 +X,+Y,+Z
2 -X,1/2+Y,1/2-Z
3 -X,-Y,-Z
4 +X,1/2-Y,1/2+Z

loop_
_atom_site_label
_atom_site_type_symbol
_atom_site_fract_x
_atom_site_fract_y
_atom_site_fract_z
_atom_site_U_iso_or_equiv
_atom_site_adp_type
_atom_site_occupancy
_atom_site_site_symmetry_multiplicity
_atom_site_calc_flag
Ir1 Ir 0.751183(15) 0.16481(3) 0.882548(17) 0.03203(11) Uani 1 4 d
Cl1 Cl 0.79499(10) -0.0255(2) 0.93262(11) 0.0384(5) Uani 1 4 d
P1 P 0.83159(10) 0.2784(2) 0.92686(11) 0.0298(5) Uani 1 4 d
P2 P 0.66764(10) 0.0508(2) 0.84709(13) 0.0381(5) Uani 1 4 d
F1 F 0.7300(3) 0.3226(5) 1.0516(3) 0.0545(15) Uani 1 4 d
F2 F 0.7018(3) 0.1755(6) 1.1576(3) 0.0651(17) Uani 1 4 d
F3 F 0.7820(3) 0.0032(6) 1.2166(3) 0.0643(17) Uani 1 4 d
F4 F 0.8906(3) -0.0264(5) 1.1691(3) 0.0605(16) Uani 1 4 d
F5 F 0.9173(3) 0.1132(5) 1.0617(3) 0.0506(14) Uani 1 4 d
F6 F 0.9457(2) -0.0220(5) 0.9407(3) 0.0487(14) Uani 1 4 d
F7 F 0.9872(3) -0.1641(6) 0.8412(3) 0.0651(17) Uani 1 4 d
F8 F 0.9835(3) -0.0613(7) 0.7157(3) 0.0677(18) Uani 1 4 d
F9 F 0.9250(3) 0.1706(6) 0.6878(3) 0.0605(16) Uani 1 4 d
F10 F 0.8816(3) 0.3110(5) 0.7868(3) 0.0495(14) Uani 1 4 d
F11 F 0.7743(2) 0.5770(5) 0.9881(3) 0.0474(14) Uani 1 4 d
F12 F 0.8288(3) 0.7711(5) 1.0642(3) 0.0590(16) Uani 1 4 d
F13 F 0.9476(3) 0.8168(5) 1.0586(3) 0.0655(18) Uani 1 4 d
F14 F 1.0098(3) 0.6747(6) 0.9744(3) 0.0632(17) Uani 1 4 d
F15 F 0.9549(2) 0.4834(5) 0.8976(3) 0.0466(13) Uani 1 4 d
F16 F 0.5983(3) -0.2641(6) 0.8647(3) 0.0625(17) Uani 1 4 d
F17 F 0.6249(3) -0.4638(5) 0.9533(3) 0.0671(18) Uani 1 4 d
F18 F 0.6783(3) -0.4093(6) 1.0767(3) 0.0669(18) Uani 1 4 d
F19 F 0.7077(3) -0.1577(7) 1.1118(3) 0.0746(19) Uani 1 4 d
F20 F 0.6792(3) 0.0424(6) 1.0243(3) 0.0579(16) Uani 1 4 d
F21 F 0.7450(2) -0.2861(5) 0.8540(3) 0.0487(14) Uani 1 4 d
F22 F 0.8506(3) -0.3410(5) 0.8045(3) 0.0554(15) Uani 1 4 d
F23 F 0.8829(3) -0.2049(6) 0.6983(3) 0.0588(16) Uani 1 4 d
F24 F 0.8137(3) -0.0050(5) 0.6441(3) 0.0584(16) Uani 1 4 d
F25 F 0.7111(3) 0.0589(5) 0.6986(3) 0.0506(14) Uani 1 4 d
F26 F 0.5519(3) -0.0271(7) 0.7173(4) 0.084(2) Uani 1 4 d
F27 F 0.4313(3) -0.0229(9) 0.7090(5) 0.110(3) Uani 1 4 d
F28 F 0.3747(3) 0.1386(9) 0.7914(5) 0.117(3) Uani 1 4 d
F29 F 0.4389(3) 0.2889(9) 0.8827(4) 0.105(3) Uani 1 4 d
F30 F 0.5613(3) 0.2852(7) 0.8901(4) 0.079(2) Uani 1 4 d
O1 O 0.6980(3) 0.4140(7) 0.8233(4) 0.0546(19) Uani 1 4 d
O2 O 0.8399(3) 0.3029(6) 1.0050(3) 0.0384(15) Uani 1 4 d
O3 O 0.8966(3) 0.2210(5) 0.9187(3) 0.0349(13) Uani 1 4 d
O4 O 0.8338(3) 0.4290(5) 0.9030(3) 0.0323(13) Uani 1 4 d
O5 O 0.6244(3) -0.0051(6) 0.8994(3) 0.0426(15) Uani 1 4 d
O6 O 0.6743(3) -0.0815(6) 0.8041(3) 0.0416(15) Uani 1 4 d
O7 O 0.6200(3) 0.1383(6) 0.8035(3) 0.0441(16) Uani 1 4 d
O8 O 0.4250(12) 0.812(3) 0.4104(14) 0.296(11) Uiso 1 4 d
C1 C 0.7183(4) 0.3171(10) 0.8450(5) 0.044(2) Uani 1 4 d
C2 C 0.8236(4) 0.2190(9) 1.0551(4) 0.039(2) Uani 1 4 d
C3 C 0.7699(5) 0.2363(8) 1.0805(4) 0.041(2) Uani 1 4 d
C4 C 0.7557(5) 0.1634(10) 1.1340(5) 0.051(3) Uani 1 4 d
C5 C 0.7969(6) 0.0750(10) 1.1636(5) 0.054(3) Uani 1 4 d
C6 C 0.8509(5) 0.0579(9) 1.1393(5) 0.046(2) Uani 1 4 d
C7 C 0.8645(4) 0.1295(9) 1.0850(4) 0.041(2) Uani 1 4 d
C8 C 0.9130(4) 0.1471(9) 0.8647(4) 0.036(2) Uani 1 4 d
C9 C 0.9403(4) 0.0260(9) 0.8785(5) 0.038(2) Uani 1 4 d
C10 C 0.9621(4) -0.0464(9) 0.8277(5) 0.043(2) Uani 1 4 d
C11 C 0.9595(4) 0.0057(10) 0.7643(5) 0.046(2) Uani 1 4 d
C12 C 0.9310(4) 0.1236(10) 0.7505(5) 0.047(2) Uani 1 4 d
C13 C 0.9076(4) 0.1951(8) 0.8005(5) 0.034(2) Uani 1 4 d
C14 C 0.8644(4) 0.5261(8) 0.9426(4) 0.0293(18) Uani 1 4 d
C15 C 0.8319(4) 0.6020(8) 0.9835(5) 0.036(2) Uani 1 4 d
C16 C 0.8601(5) 0.7006(8) 1.0226(4) 0.040(2) Uani 1 4 d
C17 C 0.9207(5) 0.7227(9) 1.0202(5) 0.043(2) Uani 1 4 d
C18 C 0.9522(4) 0.6502(9) 0.9772(5) 0.038(2) Uani 1 4 d
C19 C 0.9231(4) 0.5537(8) 0.9383(4) 0.0300(18) Uani 1 4 d
C20 C 0.6397(4) -0.1092(9) 0.9432(5) 0.039(2) Uani 1 4 d
C21 C 0.6253(4) -0.2372(10) 0.9259(5) 0.043(2) Uani 1 4 d
C22 C 0.6387(4) -0.3390(9) 0.9713(6) 0.046(2) Uani 1 4 d
C23 C 0.6665(5) -0.3098(10) 1.0331(5) 0.048(3) Uani 1 4 d
C24 C 0.6796(5) -0.1832(11) 1.0513(5) 0.052(3) Uani 1 4 d
C25 C 0.6666(5) -0.0830(10) 1.0062(5) 0.049(2) Uani 1 4 d
C26 C 0.7265(4) -0.1112(9) 0.7770(5) 0.040(2) Uani 1 4 d
C27 C 0.7613(5) -0.2154(9) 0.8030(5) 0.043(2) Uani 1 4 d
C28 C 0.8147(5) -0.2457(9) 0.7773(5) 0.043(2) Uani 1 4 d
C29 C 0.8310(4) -0.1748(9) 0.7233(5) 0.041(2) Uani 1 4 d
C30 C 0.7953(5) -0.0747(8) 0.6960(5) 0.042(2) Uani 1 4 d
C31 C 0.7444(4) -0.0407(9) 0.7238(5) 0.040(2) Uani 1 4 d
C32 C 0.5577(4) 0.1313(10) 0.8028(6) 0.049(3) Uani 1 4 d
C33 C 0.5246(5) 0.0508(11) 0.7587(6) 0.059(3) Uani 1 4 d
C34 C 0.4630(5) 0.0546(14) 0.7535(8) 0.076(4) Uani 1 4 d
C35 C 0.4348(5) 0.1323(14) 0.7946(8) 0.078(4) Uani 1 4 d
C36 C 0.4672(6) 0.2109(14) 0.8419(8) 0.076(4) Uani 1 4 d
C37 C 0.5285(5) 0.2076(11) 0.8447(7) 0.062(3) Uani 1 4 d
C38 C 0.4718(10) 0.831(2) 0.4613(12) 0.150(8) Uiso 1 4 d
C39 C 0.4942(6) 0.6948(13) 0.4759(7) 0.076(4) Uiso 1 4 d
C40 C 0.4766(6) 0.6085(14) 0.4243(7) 0.085(4) Uiso 1 4 d
C41 C 0.4444(10) 0.679(2) 0.3678(11) 0.146(7) Uiso 1 4 d

loop_
_atom_site_aniso_label
_atom_site_aniso_U_11
_atom_site_aniso_U_22
_atom_site_aniso_U_33
_atom_site_aniso_U_12
_atom_site_aniso_U_13
_atom_site_aniso_U_23
Ir1 0.03157(19) 0.02851(18) 0.03631(19) -0.00245(16) 0.00478(13) -0.00119(15)
Cl1 0.0436(12) 0.0270(10) 0.0440(12) -0.0016(10) 0.0007(10) 0.0022(9)
P1 0.0348(12) 0.0245(10) 0.0299(11) -0.0028(10) 0.0021(9) 0.0017(9)
P2 0.0298(12) 0.0310(12) 0.0536(15) -0.0033(10) 0.0047(11) 0.0024(11)
F1 0.076(4) 0.042(3) 0.047(3) 0.007(3) 0.016(3) 0.009(3)
F2 0.096(5) 0.048(3) 0.056(4) 0.003(3) 0.035(3) 0.005(3)
F3 0.105(5) 0.051(4) 0.039(3) -0.001(4) 0.017(3) 0.011(3)
F4 0.095(5) 0.041(3) 0.044(3) 0.007(3) -0.005(3) 0.012(3)
F5 0.058(4) 0.048(3) 0.044(3) -0.004(3) -0.002(3) 0.007(3)
F6 0.056(3) 0.044(3) 0.046(3) 0.010(3) 0.000(3) 0.011(3)
F7 0.061(4) 0.055(4) 0.078(4) 0.019(3) 0.000(3) -0.008(3)
F8 0.059(4) 0.088(5) 0.061(4) 0.004(4) 0.027(3) -0.020(4)
F9 0.075(4) 0.075(4) 0.033(3) -0.015(3) 0.015(3) 0.008(3)
F10 0.061(4) 0.038(3) 0.048(3) -0.001(3) -0.001(3) 0.009(3)
F11 0.041(3) 0.045(3) 0.059(4) 0.000(3) 0.020(3) 0.003(3)
F12 0.092(5) 0.039(3) 0.047(3) 0.008(3) 0.010(3) -0.006(3)
F13 0.098(5) 0.041(3) 0.054(4) -0.025(3) -0.014(3) -0.003(3)
F14 0.048(3) 0.060(4) 0.079(4) -0.023(3) -0.007(3) 0.018(3)
F15 0.041(3) 0.045(3) 0.055(3) -0.001(3) 0.015(2) 0.005(3)
F16 0.061(4) 0.051(4) 0.075(4) -0.022(3) 0.002(3) 0.006(3)
F17 0.078(4) 0.036(3) 0.089(5) -0.013(3) 0.019(4) 0.002(3)
F18 0.077(4) 0.053(4) 0.074(4) 0.012(3) 0.025(3) 0.024(3)
F19 0.101(5) 0.081(5) 0.043(4) -0.001(4) 0.014(3) 0.008(3)
F20 0.072(4) 0.050(3) 0.054(4) -0.009(3) 0.015(3) -0.008(3)
F21 0.060(4) 0.040(3) 0.046(3) -0.008(3) 0.006(3) 0.010(2)
F22 0.063(4) 0.046(3) 0.053(4) 0.015(3) -0.012(3) 0.001(3)
F23 0.064(4) 0.052(4) 0.064(4) 0.008(3) 0.018(3) -0.005(3)
F24 0.088(4) 0.042(3) 0.047(3) -0.004(3) 0.021(3) 0.006(3)
F25 0.062(4) 0.042(3) 0.047(3) 0.005(3) -0.002(3) 0.006(3)
F26 0.063(4) 0.067(4) 0.117(6) -0.004(4) -0.017(4) -0.028(4)
F27 0.057(4) 0.108(6) 0.158(8) -0.022(5) -0.029(5) 0.000(6)
F28 0.033(4) 0.149(8) 0.171(9) 0.018(5) 0.012(4) 0.060(7)
F29 0.079(5) 0.134(7) 0.109(6) 0.040(5) 0.043(5) 0.033(5)
F30 0.079(5) 0.074(5) 0.085(5) 0.008(4) 0.018(4) -0.005(4)
O1 0.046(4) 0.037(4) 0.079(5) 0.012(3) -0.004(4) 0.014(4)
O2 0.055(4) 0.033(3) 0.028(3) -0.010(3) 0.004(3) 0.003(3)
O3 0.040(3) 0.029(3) 0.036(3) 0.001(3) 0.002(3) 0.002(3)
O4 0.040(3) 0.025(3) 0.030(3) -0.010(3) -0.001(2) -0.002(2)
O5 0.033(3) 0.038(3) 0.059(4) -0.004(3) 0.011(3) 0.007(3)
O6 0.034(3) 0.036(3) 0.054(4) -0.009(3) 0.002(3) -0.004(3)
O7 0.023(3) 0.041(4) 0.066(4) -0.003(3) -0.007(3) 0.014(3)
C1 0.034(5) 0.046(6) 0.052(6) -0.009(5) 0.013(4) -0.008(5)
C2 0.059(6) 0.030(5) 0.026(4) -0.009(5) 0.001(4) -0.007(4)
C3 0.066(7) 0.024(4) 0.035(5) -0.003(5) 0.012(4) 0.006(4)
C4 0.071(7) 0.039(5) 0.046(6) -0.006(6) 0.016(5) -0.008(5)
C5 0.097(9) 0.039(6) 0.027(5) -0.013(6) 0.002(5) 0.008(4)
C6 0.068(7) 0.029(5) 0.039(5) -0.002(5) -0.003(5) 0.001(4)
C7 0.051(6) 0.040(5) 0.030(5) -0.006(5) 0.003(4) 0.000(4)
C8 0.035(5) 0.037(5) 0.036(5) -0.007(4) 0.002(4) 0.001(4)
C9 0.034(5) 0.037(5) 0.043(5) 0.004(4) -0.002(4) 0.010(4)
C10 0.034(5) 0.038(5) 0.058(6) 0.005(4) 0.001(4) 0.000(5)
C11 0.039(5) 0.052(6) 0.047(6) -0.009(5) 0.010(4) -0.006(5)
C12 0.048(6) 0.052(6) 0.042(6) -0.009(5) 0.007(4) 0.003(5)
C13 0.026(4) 0.031(5) 0.045(5) -0.006(4) -0.001(4) 0.002(4)
C14 0.032(4) 0.021(4) 0.033(4) -0.000(4) -0.002(3) 0.004(3)
C15 0.039(5) 0.023(4) 0.047(5) 0.005(4) 0.011(4) 0.014(4)
C16 0.057(6) 0.028(5) 0.034(5) 0.005(4) -0.000(4) -0.009(4)
C17 0.063(6) 0.026(5) 0.038(5) -0.015(5) -0.000(5) -0.001(4)
C18 0.028(4) 0.036(5) 0.048(5) -0.013(4) -0.004(4) 0.015(4)
C19 0.033(4) 0.024(4) 0.034(5) -0.001(4) 0.005(4) 0.009(4)
C20 0.030(5) 0.032(5) 0.055(6) -0.008(4) 0.009(4) 0.008(4)
C21 0.032(5) 0.047(6) 0.051(6) -0.004(5) 0.003(4) 0.000(5)
C22 0.034(5) 0.030(5) 0.075(7) -0.011(4) 0.017(5) 0.001(5)
C23 0.054(6) 0.049(6) 0.044(6) 0.011(5) 0.016(5) 0.014(5)
C24 0.063(7) 0.051(6) 0.045(6) 0.001(6) 0.017(5) -0.002(5)
C25 0.056(6) 0.036(5) 0.056(7) -0.002(5) 0.019(5) -0.001(5)
C26 0.037(5) 0.026(4) 0.054(6) -0.007(4) -0.006(4) 0.000(4)
C27 0.061(6) 0.036(5) 0.032(5) -0.014(5) 0.009(4) 0.001(4)
C28 0.055(6) 0.037(5) 0.036(5) 0.004(5) -0.006(4) -0.000(4)
C29 0.045(5) 0.042(5) 0.036(5) 0.001(5) 0.002(4) -0.015(4)
C30 0.066(7) 0.023(4) 0.037(5) -0.002(5) 0.008(5) 0.002(4)
C31 0.045(5) 0.028(5) 0.044(5) 0.006(4) -0.003(4) 0.002(4)
C32 0.032(5) 0.045(6) 0.071(7) -0.001(5) 0.002(5) 0.010(5)
C33 0.042(6) 0.050(6) 0.083(9) 0.002(6) -0.007(6) 0.007(6)
C34 0.043(7) 0.075(9) 0.107(11) -0.004(7) -0.013(7) 0.022(8)
C35 0.035(6) 0.078(9) 0.118(12) 0.005(7) 0.002(7) 0.038(9)
C36 0.048(7) 0.081(9) 0.103(11) 0.024(7) 0.030(7) 0.033(8)
C37 0.061(8) 0.052(7) 0.075(9) 0.002(6) 0.014(6) 0.013(6)

loop_
_atom_type_symbol
_atom_type_description
_atom_type_scat_dispersion_real
_atom_type_scat_dispersion_imag
_atom_type_scat_source
O O 0.0106 0.0060
;
International Tables for Crystallography
(Vol. C, Tables 4.2.6.8 and 6.1.1.4)
;
C C 0.0033 0.0016
;
International Tables for Crystallography
(Vol. C, Tables 4.2.6.8 and 6.1.1.4)
;
F F 0.0171 0.0103
;
International Tables for Crystallography
(Vol. C, Tables 4.2.6.8 and 6.1.1.4)
;
P P 0.1023 0.0942
;
International Tables for Crystallography
(Vol. C, Tables 4.2.6.8 and 6.1.1.4)
;
Cl Cl 0.1484 0.1585
;
International Tables for Crystallography
(Vol. C, Tables 4.2.6.8 and 6.1.1.4)
;
Ir Ir -1.4442 7.9887
;
International Tables for Crystallography
(Vol. C, Tables 4.2.6.8 and 6.1.1.4)
;

loop_
_geom_angle_atom_site_label_1
_geom_angle_atom_site_label_2
_geom_angle_atom_site_label_3
_geom_angle
_geom_angle_publ_flag
Cl1 Ir1 P1 87.85(8) yes
Cl1 Ir1 P2 90.97(8) yes
Cl1 Ir1 C1 178.3(3) yes
P1 Ir1 P2 174.98(9) yes
P1 Ir1 C1 90.5(3) yes
P2 Ir1 C1 90.6(3) yes
Ir1 P1 O2 119.0(2) yes
Ir1 P1 O3 118.7(2) yes
Ir1 P1 O4 114.5(2) yes
O2 P1 O3 97.9(3) yes
O2 P1 O4 98.3(3) yes
O3 P1 O4 105.1(3) yes
Ir1 P2 O5 120.7(2) yes
Ir1 P2 O6 118.5(2) yes
Ir1 P2 O7 112.6(2) yes
O5 P2 O6 98.8(3) yes
O5 P2 O7 98.1(3) yes
O6 P2 O7 105.1(3) yes
P1 O2 C2 127.4(5) yes
P1 O3 C8 126.0(5) yes
P1 O4 C14 121.6(5) yes
P2 O5 C20 123.6(5) yes
P2 O6 C26 121.5(5) yes
P2 O7 C32 126.7(6) yes
C38 O8 C41 105(2) yes
Ir1 C1 O1 178.0(9) yes
O2 C2 C3 119.6(8) yes
O2 C2 C7 120.1(9) yes
C3 C2 C7 119.7(8) yes
F1 C3 C2 120.0(8) yes
F1 C3 C4 119.6(9) yes
C2 C3 C4 120.4(9) yes
F2 C4 C3 120.9(9) yes
F2 C4 C5 119.6(9) yes
C3 C4 C5 119.4(11) yes
F3 C5 C4 118.7(11) yes
F3 C5 C6 120.6(9) yes
C4 C5 C6 120.7(9) yes
F4 C6 C5 119.9(9) yes
F4 C6 C7 120.5(10) yes
C5 C6 C7 119.6(9) yes
F5 C7 C2 120.5(8) yes
F5 C7 C6 119.4(8) yes
C2 C7 C6 120.1(9) yes
O3 C8 C9 117.6(7) yes
O3 C8 C13 122.3(8) yes
C9 C8 C13 119.8(8) yes
F6 C9 C8 120.4(8) yes
F6 C9 C10 119.5(8) yes
C8 C9 C10 120.2(9) yes
F7 C10 C9 119.7(9) yes
F7 C10 C11 120.7(9) yes
C9 C10 C11 119.6(9) yes
F8 C11 C10 119.7(9) yes
F8 C11 C12 120.3(9) yes
C10 C11 C12 119.9(9) yes
F9 C12 C11 120.0(9) yes
F9 C12 C13 119.2(9) yes
C11 C12 C13 120.8(9) yes
F10 C13 C8 120.4(8) yes
F10 C13 C12 120.1(8) yes
C8 C13 C12 119.5(8) yes
O4 C14 C15 118.0(7) yes
O4 C14 C19 122.2(7) yes
C15 C14 C19 119.7(7) yes
F11 C15 C14 120.5(7) yes
F11 C15 C16 119.5(8) yes
C14 C15 C16 119.9(8) yes
F12 C16 C15 119.8(9) yes
F12 C16 C17 120.6(8) yes
C15 C16 C17 119.6(9) yes
F13 C17 C16 119.1(8) yes
F13 C17 C18 120.8(9) yes
C16 C17 C18 120.0(8) yes
F14 C18 C17 119.3(8) yes
F14 C18 C19 121.4(8) yes
C17 C18 C19 119.3(8) yes
F15 C19 C14 120.6(7) yes
F15 C19 C18 118.0(7) yes
C14 C19 C18 121.3(8) yes
O5 C20 C21 121.1(8) yes
O5 C20 C25 119.7(8) yes
C21 C20 C25 119.1(9) yes
F16 C21 C20 119.8(9) yes
F16 C21 C22 120.0(9) yes
C20 C21 C22 120.3(9) yes
F17 C22 C21 119.4(9) yes
F17 C22 C23 121.5(9) yes
C21 C22 C23 119.1(9) yes
F18 C23 C22 118.3(9) yes
F18 C23 C24 120.6(9) yes
C22 C23 C24 121.1(9) yes
F19 C24 C23 119.8(9) yes
F19 C24 C25 120.5(9) yes
C23 C24 C25 119.6(10) yes
F20 C25 C20 119.5(8) yes
F20 C25 C24 119.6(9) yes
C20 C25 C24 120.8(9) yes
O6 C26 C27 119.4(8) yes
O6 C26 C31 121.3(8) yes
C27 C26 C31 119.3(9) yes
F21 C27 C26 120.8(9) yes
F21 C27 C28 118.8(8) yes
C26 C27 C28 120.4(9) yes
F22 C28 C27 121.0(8) yes
F22 C28 C29 120.1(9) yes
C27 C28 C29 118.9(9) yes
F23 C29 C28 118.7(8) yes
F23 C29 C30 120.6(8) yes
C28 C29 C30 120.7(9) yes
F24 C30 C29 118.8(9) yes
F24 C30 C31 120.9(8) yes
C29 C30 C31 120.2(9) yes
F25 C31 C26 119.6(8) yes
F25 C31 C30 120.0(8) yes
C26 C31 C30 120.4(8) yes
O7 C32 C33 121.1(10) yes
O7 C32 C37 120.6(9) yes
C33 C32 C37 118.3(10) yes
F26 C33 C32 120.0(9) yes
F26 C33 C34 119.1(11) yes
C32 C33 C34 120.7(11) yes
F27 C34 C33 119.9(12) yes
F27 C34 C35 120.0(11) yes
C33 C34 C35 120.0(12) yes
F28 C35 C34 122.0(13) yes
F28 C35 C36 117.5(13) yes
C34 C35 C36 120.6(11) yes
F29 C36 C35 120.4(11) yes
F29 C36 C37 121.5(12) yes
C35 C36 C37 118.1(13) yes
F30 C37 C32 118.7(10) yes
F30 C37 C36 119.2(11) yes
C32 C37 C36 122.1(11) yes
O8 C38 C39 103.7(18) yes
C38 C39 C40 111.7(13) yes
C39 C40 C41 111.0(14) yes
O8 C41 C40 97.4(16) yes

loop_
_geom_bond_atom_site_label_1
_geom_bond_atom_site_label_2
_geom_bond_distance
_geom_bond_publ_flag
Ir1 Cl1 2.343(2) yes
Ir1 P1 2.249(2) yes
Ir1 P2 2.257(2) yes
Ir1 C1 1.838(10) yes
P1 O2 1.582(6) yes
P1 O3 1.595(6) yes
P1 O4 1.599(6) yes
P2 O5 1.601(7) yes
P2 O6 1.606(6) yes
P2 O7 1.586(6) yes
F1 C3 1.342(11) yes
F2 C4 1.348(14) yes
F3 C5 1.357(12) yes
F4 C6 1.333(11) yes
F5 C7 1.327(12) yes
F6 C9 1.336(11) yes
F7 C10 1.333(11) yes
F8 C11 1.344(12) yes
F9 C12 1.341(11) yes
F10 C13 1.326(10) yes
F11 C15 1.329(10) yes
F12 C16 1.348(11) yes
F13 C17 1.332(10) yes
F14 C18 1.323(10) yes
F15 C19 1.342(10) yes
F16 C21 1.345(11) yes
F17 C22 1.341(11) yes
F18 C23 1.343(12) yes
F19 C24 1.339(12) yes
F20 C25 1.342(11) yes
F21 C27 1.331(11) yes
F22 C28 1.337(11) yes
F23 C29 1.349(12) yes
F24 C30 1.355(11) yes
F25 C31 1.324(10) yes
F26 C33 1.336(14) yes
F27 C34 1.340(16) yes
F28 C35 1.346(13) yes
F29 C36 1.341(17) yes
F30 C37 1.364(14) yes
O1 C1 1.149(12) yes
O2 C2 1.392(11) yes
O3 C8 1.395(11) yes
O4 C14 1.401(9) yes
O5 C20 1.392(11) yes
O6 C26 1.373(11) yes
O7 C32 1.397(11) yes
O8 C38 1.41(3) yes
O8 C41 1.68(3) yes
C2 C3 1.365(14) yes
C2 C7 1.383(13) yes
C3 C4 1.367(14) yes
C4 C5 1.379(15) yes
C5 C6 1.362(17) yes
C6 C7 1.368(13) yes
C8 C9 1.385(12) yes
C8 C13 1.372(12) yes
C9 C10 1.383(14) yes
C10 C11 1.373(14) yes
C11 C12 1.369(14) yes
C12 C13 1.381(14) yes
C14 C15 1.383(12) yes
C14 C19 1.357(12) yes
C15 C16 1.383(12) yes
C16 C17 1.385(15) yes
C17 C18 1.378(13) yes
C18 C19 1.375(12) yes
C20 C21 1.371(13) yes
C20 C25 1.374(14) yes
C21 C22 1.389(14) yes
C22 C23 1.367(14) yes
C23 C24 1.356(15) yes
C24 C25 1.371(15) yes
C26 C27 1.384(13) yes
C26 C31 1.379(13) yes
C27 C28 1.385(15) yes
C28 C29 1.377(13) yes
C29 C30 1.373(13) yes
C30 C31 1.363(14) yes
C32 C33 1.369(15) yes
C32 C37 1.357(17) yes
C33 C34 1.377(16) yes
C34 C35 1.34(2) yes
C35 C36 1.39(2) yes
C36 C37 1.371(17) yes
C38 C39 1.48(3) yes
C39 C40 1.383(19) yes
C40 C41 1.47(3) yes

loop_
_geom_contact_atom_site_label_1
_geom_contact_atom_site_label_2
_geom_contact_distance
_geom_contact_publ_flag
_geom_contact_site_symmetry_2
Ir1 C26 3.516(9) no .
Cl1 F6 3.372(6) no .
Cl1 F20 3.399(7) no .
Cl1 F21 3.217(5) no .
Cl1 O3 3.409(6) no .
Cl1 C2 3.503(9) no .
Cl1 C8 3.554(9) no .
Cl1 C9 3.576(9) no .
Cl1 C25 3.415(11) no .
Cl1 C26 3.457(9) no .
Cl1 C27 3.265(9) no .
P1 F1 3.577(6) no .
P1 F5 3.581(6) no .
P1 F10 3.146(6) no .
P1 F11 3.548(6) no .
P1 F15 3.554(6) no .
P1 C3 3.528(10) no .
P1 C7 3.527(9) no .
P1 C13 3.302(9) no .
P1 C15 3.465(8) no .
P1 C19 3.454(8) no .
P2 F16 3.577(6) no .
P2 F20 3.545(6) no .
P2 F25 3.229(6) no .
P2 F26 3.585(7) no .
P2 F30 3.532(8) no .
P2 C21 3.491(10) no .
P2 C25 3.473(11) no .
P2 C27 3.580(10) no .
P2 C31 3.285(10) no .
P2 C33 3.515(11) no .
P2 C37 3.500(12) no .
F1 F2 2.722(8) no .
F1 F11 3.079(8) no .
F1 F20 3.084(8) no .
F1 O2 2.731(9) no .
F1 C5 3.596(11) no .
F2 F3 2.696(8) no .
F2 F19 3.499(9) no .
F2 F20 2.996(8) no .
F3 F4 2.719(9) no .
F3 F19 3.030(8) no .
F4 F5 2.694(8) no .
F4 C4 3.597(12) no .
F5 F6 2.912(8) no .
F5 O2 2.759(8) no .
F5 O3 3.066(8) no .
F5 C3 3.590(12) no .
F5 C5 3.567(13) no .
F6 F7 2.700(8) no .
F6 O3 2.712(8) no .
F6 C11 3.597(11) no .
F7 F8 2.720(9) no .
F7 F22 3.565(8) no .
F7 F23 3.548(8) no .
F7 C12 3.595(12) no .
F8 F9 2.720(9) no .
F8 F23 2.680(8) no .
F9 F10 2.701(8) no .
F9 F24 3.120(8) no .
F9 C8 3.598(10) no .
F9 C10 3.599(11) no .
F10 F15 3.161(7) no .
F10 O3 2.790(8) no .
F10 O4 2.916(8) no .
F10 C11 3.598(11) no .
F11 F12 2.707(7) no .
F11 O2 3.141(8) no .
F11 O4 2.719(8) no .
F11 C19 3.585(10) no .
F12 F13 2.719(9) no .
F13 F14 2.709(9) no .
F14 F15 2.695(8) no .
F14 C14 3.593(10) no .
F14 C16 3.596(12) no .
F15 O3 3.008(8) no .
F15 O4 2.787(8) no .
F15 C8 3.574(10) no .
F15 C17 3.589(11) no .
F16 F17 2.720(8) no .
F16 F21 3.330(8) no .
F16 O5 2.759(8) no .
F16 O6 2.864(9) no .
F16 C25 3.597(12) no .
F17 F18 2.704(9) no .
F18 F19 2.705(9) no .
F18 C21 3.594(12) no .
F18 C25 3.590(11) no .
F19 F20 2.715(9) no .
F19 C4 3.437(12) no .
F19 C5 3.197(13) no .
F19 C22 3.588(12) no .
F20 O5 2.726(8) no .
F20 C3 2.971(11) no .
F20 C4 2.928(12) no .
F20 C21 3.591(11) no .
F20 C23 3.579(12) no .
F21 F22 2.715(8) no .
F21 O6 2.739(8) no .
F21 C20 3.581(11) no .
F21 C21 3.212(11) no .
F21 C22 3.554(12) no .
F21 C29 3.587(11) no .
F22 F23 2.697(8) no .
F23 F24 2.712(8) no .
F23 C10 3.404(11) no .
F23 C11 2.969(11) no .
F24 F25 2.721(9) no .
F24 C12 3.478(11) no .
F25 O6 2.745(8) no .
F25 O7 3.180(9) no .
F25 C27 3.592(10) no .
F25 C29 3.580(11) no .
F26 F27 2.696(10) no .
F26 O6 3.156(9) no .
F26 O7 2.760(9) no .
F26 C35 3.565(16) no .
F26 C37 3.566(15) no .
F27 F28 2.726(13) no .
F27 C36 3.597(17) no .
F28 F29 2.689(12) no .
F28 C37 3.582(14) no .
F29 F30 2.736(10) no .
F29 C34 3.593(17) no .
F30 O5 3.259(9) no .
F30 O7 2.723(10) no .
F30 C33 3.584(14) no .
O1 O4 3.306(8) no .
O1 O7 3.296(9) no .
O2 C14 2.665(10) no .
O2 C15 3.059(10) no .
O2 C19 3.493(10) no .
O3 C2 3.327(11) no .
O3 C14 3.216(9) no .
O3 C19 3.433(10) no .
O4 C1 2.963(10) no .
O4 C8 3.485(10) no .
O5 C32 2.711(12) no .
O5 C33 3.479(13) no .
O5 C37 3.165(13) no .
O6 C20 2.983(12) no .
O6 C21 3.193(12) no .
O6 C32 3.385(11) no .
O7 C1 2.911(11) no .
O7 C26 3.552(11) no .
C2 C5 2.735(13) no .
C3 C6 2.746(13) no .
C4 C7 2.742(15) no .
C8 C11 2.758(14) no .
C9 C12 2.742(13) no .
C10 C13 2.762(12) no .
C11 C29 3.446(13) no .
C14 C17 2.757(12) no .
C15 C18 2.759(12) no .
C16 C19 2.745(13) no .
C20 C23 2.744(14) no .
C21 C24 2.743(14) no .
C22 C25 2.739(13) no .
C26 C29 2.752(14) no .
C27 C30 2.746(13) no .
C28 C31 2.760(13) no .
C32 C35 2.749(15) no .
C33 C36 2.737(19) no .
C34 C37 2.718(18) no .
Cl1 F12 3.377(6) no 1_545
Cl1 C16 3.544(9) no 1_545
F1 F18 3.010(8) no 1_565
F1 F24 3.116(8) no 4_555
F1 F25 3.251(8) no 4_555
F2 F25 2.811(8) no 4_555
F2 O1 3.458(10) no 4_555
F2 O8 3.34(3) no 2_646
F2 C41 3.27(2) no 2_646
F3 F10 3.147(8) no 4_555
F3 F22 2.765(8) no 4_545
F3 O1 3.104(10) no 4_555
F3 C1 3.566(12) no 4_555
F3 C27 3.443(11) no 4_545
F3 C28 2.938(11) no 4_545
F3 C29 3.497(11) no 4_545
F4 F7 3.375(9) no 3_757
F4 F8 3.585(8) no 3_757
F4 F10 3.235(8) no 4_555
F4 F12 3.161(8) no 1_545
F4 F13 3.103(8) no 1_545
F4 F22 3.235(8) no 4_545
F4 F23 2.788(8) no 4_545
F4 C10 3.382(11) no 3_757
F4 C11 3.504(11) no 3_757
F4 C29 3.520(11) no 4_545
F5 F6 3.215(8) no 3_757
F5 F7 2.802(8) no 3_757
F5 F9 3.337(8) no 4_555
F5 F13 3.075(8) no 1_545
F5 F14 2.835(8) no 3_767
F5 C9 3.590(10) no 3_757
F5 C10 3.398(10) no 3_757
F6 F5 3.215(8) no 3_757
F6 F6 3.268(7) no 3_757
F6 F13 2.872(8) no 1_545
F6 F13 3.168(8) no 3_767
F6 F14 3.427(8) no 1_545
F6 C17 3.115(10) no 1_545
F6 C18 3.396(10) no 1_545
F7 F4 3.375(9) no 3_757
F7 F5 2.802(8) no 3_757
F7 F9 2.692(9) no 2_746
F7 F14 3.131(9) no 1_545
F7 C7 3.529(11) no 3_757
F7 C12 3.470(12) no 2_746
F7 C18 3.468(11) no 1_545
F8 F4 3.585(8) no 3_757
F8 F10 3.296(8) no 2_746
F8 F15 2.811(8) no 2_746
F8 C13 3.508(10) no 2_746
F9 F5 3.337(8) no 4_554
F9 F7 2.692(9) no 2_756
F9 C2 3.514(10) no 4_554
F9 C6 3.308(11) no 4_554
F9 C7 3.107(11) no 4_554
F10 F3 3.147(8) no 4_554
F10 F4 3.235(8) no 4_554
F10 F8 3.296(8) no 2_756
F10 C5 3.186(11) no 4_554
F10 C6 3.259(11) no 4_554
F11 F17 3.385(8) no 1_565
F11 F18 2.929(9) no 1_565
F11 F21 3.042(7) no 1_565
F11 F24 3.255(8) no 4_555
F11 C22 3.148(10) no 1_565
F11 C23 2.900(12) no 1_565
F11 C24 3.541(12) no 1_565
F12 Cl1 3.377(6) no 1_565
F12 F4 3.161(8) no 1_565
F12 F19 3.053(10) no 1_565
F12 F23 2.921(8) no 4_555
F12 F24 3.169(8) no 4_555
F12 C6 3.283(11) no 1_565
F12 C24 3.366(13) no 1_565
F12 C29 3.336(11) no 4_555
F12 C30 3.450(11) no 4_555
F13 F4 3.103(8) no 1_565
F13 F5 3.075(8) no 1_565
F13 F6 2.872(8) no 1_565
F13 F6 3.168(8) no 3_767
F13 F23 3.471(9) no 4_555
F13 O3 3.503(9) no 3_767
F13 C8 3.370(10) no 3_767
F13 C9 3.137(10) no 3_767
F14 F5 2.835(8) no 3_767
F14 F6 3.427(8) no 1_565
F14 F7 3.131(9) no 1_565
F14 F15 3.067(8) no 3_767
F14 O2 3.368(8) no 3_767
F14 O3 3.044(8) no 3_767
F14 C18 3.508(11) no 3_767
F14 C19 3.190(10) no 3_767
F15 F8 2.811(8) no 2_756
F15 F14 3.067(8) no 3_767
F15 F22 3.360(7) no 1_565
F15 C18 3.388(10) no 3_767
F16 F27 3.049(11) no 2_646
F16 F28 3.396(12) no 2_646
F16 C34 3.202(15) no 2_646
F16 C35 3.379(17) no 2_646
F16 C39 3.458(15) no 4_555
F16 C40 3.465(16) no 4_555
F16 C41 3.57(2) no 4_555
F17 F11 3.385(8) no 1_545
F17 F27 3.432(11) no 2_646
F17 F30 3.121(9) no 1_545
F17 O1 3.445(10) no 1_545
F17 C38 3.56(2) no 2_636
F18 F1 3.010(8) no 1_545
F18 F11 2.929(9) no 1_545
F18 F24 3.320(9) no 4_545
F18 F25 2.911(8) no 4_545
F18 F29 3.082(10) no 3_657
F18 C30 3.382(11) no 4_545
F18 C31 3.214(11) no 4_545
F19 F12 3.053(10) no 1_545
F19 F28 2.819(11) no 3_657
F19 F29 3.562(11) no 3_657
F21 F11 3.042(7) no 1_545
F21 O1 3.250(8) no 1_545
F21 O4 3.586(7) no 1_545
F21 C15 3.295(10) no 1_545
F22 F3 2.765(8) no 4_544
F22 F4 3.235(8) no 4_544
F22 F15 3.360(7) no 1_545
F22 O4 3.100(8) no 1_545
F22 C14 3.072(10) no 1_545
F22 C19 3.187(10) no 1_545
F23 F4 2.788(8) no 4_544
F23 F12 2.921(8) no 4_554
F23 F13 3.471(9) no 4_554
F23 C16 3.517(11) no 4_554
F24 F1 3.116(8) no 4_554
F24 F11 3.255(8) no 4_554
F24 F12 3.169(8) no 4_554
F24 F18 3.320(9) no 4_544
F24 O2 3.556(8) no 4_554
F24 C2 3.419(10) no 4_554
F24 C3 3.121(10) no 4_554
F24 C15 3.434(11) no 4_554
F24 C16 3.384(11) no 4_554
F25 F1 3.251(8) no 4_554
F25 F2 2.811(8) no 4_554
F25 F18 2.911(8) no 4_544
F25 C3 3.502(11) no 4_554
F25 C4 3.290(12) no 4_554
F26 F29 2.760(12) no 2_646
F26 O8 3.44(3) no 3_666
F26 C35 3.468(16) no 2_646
F26 C36 2.919(16) no 2_646
F26 C37 3.401(14) no 2_646
F27 F16 3.049(11) no 2_656
F27 F17 3.432(11) no 2_656
F27 F30 2.796(12) no 2_646
F27 O1 2.982(10) no 2_646
F27 C32 3.515(13) no 2_646
F27 C37 3.097(15) no 2_646
F27 C41 3.54(2) no 4_555
F28 F16 3.396(12) no 2_656
F28 F19 2.819(11) no 3_657
F28 O1 3.521(11) no 2_646
F28 O6 3.534(11) no 2_656
F28 C24 3.525(15) no 3_657
F28 C26 3.584(12) no 2_656
F29 F18 3.082(10) no 3_657
F29 F19 3.562(11) no 3_657
F29 F26 2.760(12) no 2_656
F29 C22 3.590(14) no 3_657
F29 C23 3.048(14) no 3_657
F29 C24 3.267(14) no 3_657
F29 C38 3.58(2) no 2_646
F29 C39 3.225(15) no 2_646
F30 F17 3.121(9) no 1_565
F30 F27 2.796(12) no 2_656
F30 C38 3.18(2) no 2_646
F30 C39 3.206(16) no 2_646
O1 F2 3.458(10) no 4_554
O1 F3 3.104(10) no 4_554
O1 F17 3.445(10) no 1_565
O1 F21 3.250(8) no 1_565
O1 F27 2.982(10) no 2_656
O1 F28 3.521(11) no 2_656
O2 F14 3.368(8) no 3_767
O2 F24 3.556(8) no 4_555
O3 F13 3.503(9) no 3_767
O3 F14 3.044(8) no 3_767
O4 F21 3.586(7) no 1_565
O4 F22 3.100(8) no 1_565
O5 C40 3.561(15) no 4_555
O6 F28 3.534(11) no 2_646
O8 F2 3.34(3) no 2_656
O8 F26 3.44(3) no 3_666
C1 F3 3.566(12) no 4_554
C2 F9 3.514(10) no 4_555
C2 F24 3.419(10) no 4_555
C3 F24 3.121(10) no 4_555
C3 F25 3.502(11) no 4_555
C4 F25 3.290(12) no 4_555
C5 F10 3.186(11) no 4_555
C6 F9 3.308(11) no 4_555
C6 F10 3.259(11) no 4_555
C6 F12 3.283(11) no 1_545
C7 F7 3.529(11) no 3_757
C7 F9 3.107(11) no 4_555
C8 F13 3.370(10) no 3_767
C9 F5 3.590(10) no 3_757
C9 F13 3.137(10) no 3_767
C10 F4 3.382(11) no 3_757
C10 F5 3.398(10) no 3_757
C11 F4 3.504(11) no 3_757
C12 F7 3.470(12) no 2_756
C13 F8 3.508(10) no 2_756
C14 F22 3.072(10) no 1_565
C15 F21 3.295(10) no 1_565
C15 F24 3.434(11) no 4_555
C16 Cl1 3.544(9) no 1_565
C16 F23 3.517(11) no 4_555
C16 F24 3.384(11) no 4_555
C17 F6 3.115(10) no 1_565
C18 F6 3.396(10) no 1_565
C18 F7 3.468(11) no 1_565
C18 F14 3.508(11) no 3_767
C18 F15 3.388(10) no 3_767
C19 F14 3.190(10) no 3_767
C19 F22 3.187(10) no 1_565
C20 C39 3.503(16) no 4_555
C21 C39 3.228(16) no 4_555
C21 C40 3.579(17) no 4_555
C22 F11 3.148(10) no 1_545
C22 F29 3.590(14) no 3_657
C22 C39 3.566(16) no 4_555
C23 F11 2.900(12) no 1_545
C23 F29 3.048(14) no 3_657
C24 F11 3.541(12) no 1_545
C24 F12 3.366(13) no 1_545
C24 F28 3.525(15) no 3_657
C24 F29 3.267(14) no 3_657
C26 F28 3.584(12) no 2_646
C27 F3 3.443(11) no 4_544
C28 F3 2.938(11) no 4_544
C29 F3 3.497(11) no 4_544
C29 F4 3.520(11) no 4_544
C29 F12 3.336(11) no 4_554
C30 F12 3.450(11) no 4_554
C30 F18 3.382(11) no 4_544
C31 F18 3.214(11) no 4_544
C32 F27 3.515(13) no 2_656
C34 F16 3.202(15) no 2_656
C34 C41 3.35(3) no 4_555
C35 F16 3.379(17) no 2_656
C35 F26 3.468(16) no 2_656
C35 C41 3.47(3) no 4_555
C36 F26 2.919(16) no 2_656
C37 F26 3.401(14) no 2_656
C37 F27 3.097(15) no 2_656
C38 F17 3.56(2) no 2_666
C38 F29 3.58(2) no 2_656
C38 F30 3.18(2) no 2_656
C39 F16 3.458(15) no 4_554
C39 F29 3.225(15) no 2_656
C39 F30 3.206(16) no 2_656
C39 C20 3.503(16) no 4_554
C39 C21 3.228(16) no 4_554
C39 C22 3.566(16) no 4_554
C40 F16 3.465(16) no 4_554
C40 O5 3.561(15) no 4_554
C40 C21 3.579(17) no 4_554
C41 F2 3.27(2) no 2_656
C41 F16 3.57(2) no 4_554
C41 F27 3.54(2) no 4_554
C41 C34 3.35(3) no 4_554
C41 C35 3.47(3) no 4_554

loop_
_geom_torsion_atom_site_label_1
_geom_torsion_atom_site_label_2
_geom_torsion_atom_site_label_3
_geom_torsion_atom_site_label_4
_geom_torsion
_geom_torsion_publ_flag
Cl1 Ir1 P1 O2 -71.07(13) no
Cl1 Ir1 P1 O3 47.91(13) no
Cl1 Ir1 P1 O4 173.11(13) no
Cl1 Ir1 P2 O5 67.80(14) no
Cl1 Ir1 P2 O6 -53.85(15) no
Cl1 Ir1 P2 O7 -177.07(14) no
C1 Ir1 P1 O2 108.4(3) no
C1 Ir1 P1 O3 -132.6(3) no
C1 Ir1 P1 O4 -7.4(3) no
C1 Ir1 P2 O5 -111.5(3) no
C1 Ir1 P2 O6 126.8(3) no
C1 Ir1 P2 O7 3.6(3) no
Ir1 P1 O2 C2 33.7(6) no
Ir1 P1 O3 C8 31.9(6) no
Ir1 P1 O4 C14 153.8(3) no
O2 P1 O3 C8 161.3(5) no
O3 P1 O2 C2 -95.5(5) no
O2 P1 O4 C14 26.5(5) no
O4 P1 O2 C2 157.8(5) no
O3 P1 O4 C14 -74.1(5) no
O4 P1 O3 C8 -97.8(5) no
Ir1 P2 O5 C20 -70.3(5) no
Ir1 P2 O6 C26 -13.7(6) no
Ir1 P2 O7 C32 -143.9(4) no
O5 P2 O6 C26 -145.9(5) no
O6 P2 O5 C20 60.6(5) no
O5 P2 O7 C32 -15.8(6) no
O7 P2 O5 C20 167.3(5) no
O6 P2 O7 C32 85.6(6) no
O7 P2 O6 C26 113.2(5) no
P1 O2 C2 C3 -95.5(8) no
P1 O2 C2 C7 92.6(8) no
P1 O3 C8 C9 -125.9(6) no
P1 O3 C8 C13 59.7(10) no
P1 O4 C14 C15 -95.4(7) no
P1 O4 C14 C19 89.6(8) no
P2 O5 C20 C21 -92.0(8) no
P2 O5 C20 C25 91.9(9) no
P2 O6 C26 C27 110.0(7) no
P2 O6 C26 C31 -71.1(9) no
P2 O7 C32 C33 -91.0(10) no
P2 O7 C32 C37 91.1(10) no
C38 O8 C41 C40 32(2) no
C41 O8 C38 C39 -30(2) no
O2 C2 C3 F1 8.4(12) no
O2 C2 C3 C4 -173.6(6) no
O2 C2 C7 F5 -6.9(12) no
O2 C2 C7 C6 172.4(7) no
C3 C2 C7 F5 -178.7(7) no
C3 C2 C7 C6 0.6(13) no
C7 C2 C3 F1 -179.7(7) no
C7 C2 C3 C4 -1.7(13) no
F1 C3 C4 F2 1.0(13) no
F1 C3 C4 C5 -179.9(7) no
C2 C3 C4 F2 -177.1(8) no
C2 C3 C4 C5 2.0(13) no
F2 C4 C5 F3 -0.7(14) no
F2 C4 C5 C6 177.8(7) no
C3 C4 C5 F3 -179.9(8) no
C3 C4 C5 C6 -1.3(14) no
F3 C5 C6 F4 -2.6(14) no
F3 C5 C6 C7 178.7(7) no
C4 C5 C6 F4 178.9(8) no
C4 C5 C6 C7 0.2(14) no
F4 C6 C7 F5 0.8(13) no
F4 C6 C7 C2 -178.5(7) no
C5 C6 C7 F5 179.5(8) no
C5 C6 C7 C2 0.2(13) no
O3 C8 C9 F6 5.6(12) no
O3 C8 C9 C10 -174.5(6) no
O3 C8 C13 F10 -5.6(12) no
O3 C8 C13 C12 172.5(6) no
C9 C8 C13 F10 -179.9(7) no
C9 C8 C13 C12 -1.8(12) no
C13 C8 C9 F6 -179.8(7) no
C13 C8 C9 C10 0.1(12) no
F6 C9 C10 F7 1.2(12) no
F6 C9 C10 C11 -176.5(7) no
C8 C9 C10 F7 -178.7(7) no
C8 C9 C10 C11 3.6(12) no
F7 C10 C11 F8 -1.3(13) no
F7 C10 C11 C12 176.8(7) no
C9 C10 C11 F8 176.4(7) no
C9 C10 C11 C12 -5.5(13) no
F8 C11 C12 F9 2.4(14) no
F8 C11 C12 C13 -178.2(7) no
C10 C11 C12 F9 -175.7(8) no
C10 C11 C12 C13 3.8(14) no
F9 C12 C13 F10 -2.5(13) no
F9 C12 C13 C8 179.4(7) no
C11 C12 C13 F10 178.0(8) no
C11 C12 C13 C8 -0.1(13) no
O4 C14 C15 F11 4.5(11) no
O4 C14 C15 C16 -178.8(6) no
O4 C14 C19 F15 -3.4(11) no
O4 C14 C19 C18 179.4(6) no
C15 C14 C19 F15 -178.2(7) no
C15 C14 C19 C18 4.5(12) no
C19 C14 C15 F11 179.6(7) no
C19 C14 C15 C16 -3.7(12) no
F11 C15 C16 F12 -0.7(12) no
F11 C15 C16 C17 177.0(6) no
C14 C15 C16 F12 -177.5(7) no
C14 C15 C16 C17 0.2(12) no
F12 C16 C17 F13 -1.5(12) no
F12 C16 C17 C18 -179.8(7) no
C15 C16 C17 F13 -179.2(7) no
C15 C16 C17 C18 2.5(12) no
F13 C17 C18 F14 0.1(13) no
F13 C17 C18 C19 -180.0(7) no
C16 C17 C18 F14 178.3(7) no
C16 C17 C18 C19 -1.7(13) no
F14 C18 C19 F15 0.8(12) no
F14 C18 C19 C14 178.1(7) no
C17 C18 C19 F15 -179.1(7) no
C17 C18 C19 C14 -1.8(12) no
O5 C20 C21 F16 3.1(13) no
O5 C20 C21 C22 -177.3(7) no
O5 C20 C25 F20 -1.7(14) no
O5 C20 C25 C24 177.1(7) no
C21 C20 C25 F20 -177.9(8) no
C21 C20 C25 C24 0.9(14) no
C25 C20 C21 F16 179.2(8) no
C25 C20 C21 C22 -1.2(14) no
F16 C21 C22 F17 0.5(14) no
F16 C21 C22 C23 179.5(7) no
C20 C21 C22 F17 -179.2(8) no
C20 C21 C22 C23 -0.2(14) no
F17 C22 C23 F18 -2.0(15) no
F17 C22 C23 C24 -179.1(8) no
C21 C22 C23 F18 179.0(8) no
C21 C22 C23 C24 1.9(15) no
F18 C23 C24 F19 3.9(16) no
F18 C23 C24 C25 -179.2(8) no
C22 C23 C24 F19 -179.0(9) no
C22 C23 C24 C25 -2.2(16) no
F19 C24 C25 F20 -3.6(16) no
F19 C24 C25 C20 177.5(8) no
C23 C24 C25 F20 179.6(9) no
C23 C24 C25 C20 0.8(16) no
O6 C26 C27 F21 -0.6(13) no
O6 C26 C27 C28 -178.8(7) no
O6 C26 C31 F25 0.9(13) no
O6 C26 C31 C30 -177.6(7) no
C27 C26 C31 F25 179.8(7) no
C27 C26 C31 C30 1.3(13) no
C31 C26 C27 F21 -179.5(7) no
C31 C26 C27 C28 2.3(13) no
F21 C27 C28 F22 -2.2(13) no
F21 C27 C28 C29 178.4(7) no
C26 C27 C28 F22 176.0(8) no
C26 C27 C28 C29 -3.4(13) no
F22 C28 C29 F23 0.9(13) no
F22 C28 C29 C30 -178.5(7) no
C27 C28 C29 F23 -179.7(7) no
C27 C28 C29 C30 0.9(13) no
F23 C29 C30 F24 -1.3(12) no
F23 C29 C30 C31 -176.7(7) no
C28 C29 C30 F24 178.1(8) no
C28 C29 C30 C31 2.7(13) no
F24 C30 C31 F25 2.4(13) no
F24 C30 C31 C26 -179.1(7) no
C29 C30 C31 F25 177.7(8) no
C29 C30 C31 C26 -3.8(13) no
O7 C32 C33 F26 2.9(16) no
O7 C32 C33 C34 -173.1(8) no
O7 C32 C37 F30 -3.9(16) no
O7 C32 C37 C36 174.9(8) no
C33 C32 C37 F30 178.1(10) no
C33 C32 C37 C36 -3.1(17) no
C37 C32 C33 F26 -179.1(10) no
C37 C32 C33 C34 4.8(16) no
F26 C33 C34 F27 2.5(19) no
F26 C33 C34 C35 -180.0(10) no
C32 C33 C34 F27 178.6(11) no
C32 C33 C34 C35 -3.8(19) no
F27 C34 C35 F28 -2(2) no
F27 C34 C35 C36 178.5(11) no
C33 C34 C35 F28 -179.7(12) no
C33 C34 C35 C36 1(2) no
F28 C35 C36 F29 0(2) no
F28 C35 C36 C37 -178.6(11) no
C34 C35 C36 F29 179.7(13) no
C34 C35 C36 C37 1(2) no
F29 C36 C37 F30 0.2(19) no
F29 C36 C37 C32 -178.6(10) no
C35 C36 C37 F30 179.1(12) no
C35 C36 C37 C32 0(2) no
O8 C38 C39 C40 19(2) no
C38 C39 C40 C41 4.2(18) no
C39 C40 C41 O8 -20.8(16) no
